data_2200404
loop_
_publ_author_name
'Bond, Andrew D.'
'Feeder, Neil'
'Redman, James E.'
'Sanders, Jeremy K. M.'

_publ_section_title
;
 4,4'-Bipyridine-3,3'-dicarboxylic acid dihydrate
;
_journal_issue 9
_journal_name_full 'Acta Crystallographica Section E'
_journal_page_first o869
_journal_page_last o871
_journal_paper_doi 10.1107/S1600536801013939
_journal_volume 57
_journal_year 2001
_chemical_formula_iupac 'C12 H8 N2 O4, 2H2 O'
_chemical_formula_moiety 'C12 H8 N2 O4, 2H2 O'
_chemical_formula_sum 'C12 H12 N2 O6'
_chemical_formula_weight 280.24
_chemical_name_systematic
;
4,4'-Bipyridine-2,2'-dicarboxylic acid dihydrate
;
_space_group_IT_number 14
_symmetry_cell_setting monoclinic
_symmetry_space_group_name_Hall '-P 2yn'
_symmetry_space_group_name_H-M 'P 1 21/n 1'
_cell_angle_alpha 90.00
_cell_angle_beta 110.770(10)
_cell_angle_gamma 90.00
_cell_formula_units_Z 4
_cell_length_a 8.5200(10)
_cell_length_b 15.970(2)
_cell_length_c 9.6700(10)
_cell_measurement_reflns_used 3856
_cell_measurement_temperature 130(2)
_cell_measurement_theta_max 25.20
_cell_measurement_theta_min 2.55
_cell_volume 1230.2(3)
_computing_cell_refinement 'R-AXIS PROCESS'
_computing_data_collection 'R-AXIS PROCESS (Molecular Structure Corporation, 1997)'
_computing_data_reduction 'R-AXIS PROCESS'
_computing_molecular_graphics 'XP (Sheldrick, 1993)'
_computing_publication_material SHELXL97
_computing_structure_refinement 'SHELXL97 (Sheldrick, 1997)'
_computing_structure_solution 'SHELXS97 (Sheldrick, 1997)'
_diffrn_ambient_temperature 130(2)
_diffrn_measured_fraction_theta_full .957
_diffrn_measured_fraction_theta_max .957
_diffrn_measurement_device_type 'Rigaku R-AXIS IIc'
_diffrn_measurement_method 'thin-slice \f'
_diffrn_radiation_monochromator graphite
_diffrn_radiation_source 'rotating anode'
_diffrn_radiation_type MoK\a
_diffrn_radiation_wavelength .71073
_diffrn_reflns_av_R_equivalents .0427
_diffrn_reflns_av_sigmaI/netI .1353
_diffrn_reflns_limit_h_max 10
_diffrn_reflns_limit_h_min 0
_diffrn_reflns_limit_k_max 19
_diffrn_reflns_limit_k_min 0
_diffrn_reflns_limit_l_max 10
_diffrn_reflns_limit_l_min -11
_diffrn_reflns_number 3856
_diffrn_reflns_theta_full 25.20
_diffrn_reflns_theta_max 25.20
_diffrn_reflns_theta_min 2.55
_diffrn_standards_number 0
_exptl_absorpt_coefficient_mu .123
_exptl_absorpt_correction_type none
_exptl_crystal_colour colourless
_exptl_crystal_density_diffrn 1.513
_exptl_crystal_density_method 'not measured'
_exptl_crystal_description block
_exptl_crystal_F_000 584
_exptl_crystal_size_max .15
_exptl_crystal_size_mid .15
_exptl_crystal_size_min .10
_refine_diff_density_max .222
_refine_diff_density_min -.303
_refine_ls_extinction_coef .037(2)
_refine_ls_extinction_method SHELXL97
_refine_ls_goodness_of_fit_ref .941
_refine_ls_hydrogen_treatment mixed
_refine_ls_matrix_type full
_refine_ls_number_parameters 200
_refine_ls_number_reflns 2126
_refine_ls_number_restraints 8
_refine_ls_restrained_S_all .940
_refine_ls_R_factor_all .1032
_refine_ls_R_factor_gt .0548
_refine_ls_shift/su_max .003
_refine_ls_shift/su_mean .001
_refine_ls_structure_factor_coef Fsqd
_refine_ls_weighting_details 'calc w = 1/[\s^2^(Fo^2^)+(0.0246P)^2^] where P = (Fo^2^+2Fc^2^)/3'
_refine_ls_weighting_scheme calc
_refine_ls_wR_factor_ref .1082
_reflns_number_gt 1270
_reflns_number_total 2126
_reflns_threshold_expression I>2\s(I)
_cod_data_source_file bt6080.cif
_cod_data_source_block I
_cod_original_cell_volume 1230.2(2)
_cod_original_sg_symbol_H-M 'P 21/n'
_cod_database_code 2200404
_cod_database_fobs_code 2200404

loop_
_symmetry_equiv_pos_as_xyz
'x, y, z'
'-x+1/2, y+1/2, -z+1/2'
'-x, -y, -z'
'x-1/2, -y-1/2, z-1/2'

loop_
_atom_site_label
_atom_site_fract_x
_atom_site_fract_y
_atom_site_fract_z
_atom_site_U_iso_or_equiv
_atom_site_adp_type
_atom_site_calc_flag
_atom_site_refinement_flags
_atom_site_occupancy
_atom_site_disorder_assembly
_atom_site_disorder_group
_atom_site_type_symbol
C1 .2699(4) -.50742(17) .1406(3) .0153(7) Uani d . 1 . . C
C2 .1921(4) -.44721(17) .0318(3) .0167(7) Uani d . 1 . . C
C3 .1996(4) -.45680(18) -.1068(3) .0196(7) Uani d . 1 . . C
H3 .1490 -.4158 -.1804 .024 Uiso calc R 1 . . H
N4 .2767(3) -.52267(15) -.1407(3) .0187(6) Uani d D 1 . . N
H4 .272(4) -.5270(19) -.2328(15) .022 Uiso d D 1 . . H
C5 .3494(4) -.58138(18) -.0411(3) .0194(7) Uani d . 1 . . C
H5 .4024 -.6278 -.0678 .023 Uiso calc R 1 . . H
C6 .3481(4) -.57530(18) .1005(3) .0193(7) Uani d . 1 . . C
H6 .4006 -.6174 .1712 .023 Uiso calc R 1 . . H
C7 .0920(4) -.37288(17) .0550(4) .0201(7) Uani d . 1 . . C
O1 .0663(3) -.31695(12) -.0457(2) .0320(6) Uani d . 1 . . O
O2 .0392(2) -.37279(12) .1584(2) .0214(5) Uani d . 1 . . O
C1A .2680(4) -.50708(18) .2946(3) .0166(7) Uani d . 1 . . C
C2A .3154(4) -.43927(17) .3927(3) .0166(7) Uani d . 1 . . C
C3A .3040(4) -.44974(18) .5329(3) .0182(7) Uani d . 1 . . C
H3A .3321 -.4035 .5988 .022 Uiso calc R 1 . . H
N4A .2560(3) -.52076(14) .5794(3) .0196(6) Uani d . 1 . . N
C5A .2140(4) -.58539(19) .4865(3) .0215(7) Uani d . 1 . . C
H5A .1807 -.6363 .5189 .026 Uiso calc R 1 . . H
C6A .2168(4) -.58110(18) .3437(4) .0195(7) Uani d . 1 . . C
H6A .1842 -.6282 .2799 .023 Uiso calc R 1 . . H
C7A .3865(4) -.35780(18) .3627(3) .0188(7) Uani d . 1 . . C
O1A .3838(3) -.29998(12) .4557(3) .0311(6) Uani d D 1 . . O
H1A .458(3) -.2641(15) .455(4) .037 Uiso d D 1 . . H
O2A .4433(3) -.35072(12) .2629(2) .0220(5) Uani d . 1 . . O
O3 .4464(3) -.24391(14) -.1605(3) .0322(6) Uani d D 1 . . O
H31 .481(3) -.2110(16) -.212(3) .039 Uiso d D 1 . . H
H32 .350(2) -.2609(19) -.213(3) .039 Uiso d D 1 . . H
O4 .1072(3) -.28403(14) -.3433(3) .0286(6) Uani d D 1 . . O
H41 .079(4) -.277(2) -.4352(13) .034 Uiso d D 1 . . H
H42 .042(3) -.2574(17) -.311(3) .034 Uiso d D 1 . . H

loop_
_atom_site_aniso_label
_atom_site_aniso_U_11
_atom_site_aniso_U_22
_atom_site_aniso_U_33
_atom_site_aniso_U_12
_atom_site_aniso_U_13
_atom_site_aniso_U_23
C1 .0146(16) .0175(14) .0137(16) -.0048(13) .0049(14) -.0027(14)
C2 .0174(16) .0174(14) .0142(16) -.0038(13) .0041(14) -.0009(13)
C3 .0217(17) .0201(15) .0160(17) .0007(14) .0054(15) .0021(14)
N4 .0241(15) .0208(13) .0118(14) .0006(12) .0074(13) .0001(12)
C5 .0242(18) .0152(14) .0220(18) -.0001(14) .0121(15) -.0007(15)
C6 .0243(17) .0165(15) .0177(17) .0025(14) .0080(14) .0028(14)
C7 .0215(18) .0173(14) .0188(18) -.0006(14) .0038(15) .0000(15)
O1 .0519(16) .0232(11) .0269(13) .0174(12) .0214(13) .0101(11)
O2 .0243(12) .0243(11) .0185(12) .0030(10) .0113(11) -.0005(10)
C1A .0162(16) .0189(14) .0152(17) .0029(14) .0061(15) .0013(14)
C2A .0159(15) .0154(14) .0176(17) -.0015(13) .0050(14) -.0003(13)
C3A .0193(16) .0204(15) .0180(17) .0007(14) .0104(14) -.0023(14)
N4A .0239(15) .0200(13) .0159(14) .0022(12) .0085(12) .0028(12)
C5A .0249(18) .0212(15) .0192(17) -.0006(15) .0087(15) .0033(15)
C6A .0218(17) .0178(15) .0162(17) -.0014(14) .0035(15) -.0019(14)
C7A .0181(17) .0184(15) .0185(18) -.0011(14) .0050(15) -.0016(14)
O1A .0469(16) .0189(11) .0359(15) -.0129(12) .0250(14) -.0090(12)
O2A .0260(12) .0232(11) .0199(12) -.0043(10) .0119(11) -.0017(10)
O3 .0335(15) .0336(13) .0290(14) -.0066(12) .0104(12) .0044(13)
O4 .0349(15) .0293(12) .0265(13) .0005(11) .0168(12) -.0013(12)

loop_
_atom_type_symbol
_atom_type_description
_atom_type_scat_dispersion_real
_atom_type_scat_dispersion_imag
_atom_type_scat_source
C C .0033 .0016 'International Tables Vol C Tables 4.2.6.8 and 6.1.1.4'
H H .0000 .0000 'International Tables Vol C Tables 4.2.6.8 and 6.1.1.4'
O O .0106 .0060 'International Tables Vol C Tables 4.2.6.8 and 6.1.1.4'
N N .0061 .0033 'International Tables Vol C Tables 4.2.6.8 and 6.1.1.4'

loop_
_geom_angle_atom_site_label_1
_geom_angle_atom_site_label_2
_geom_angle_atom_site_label_3
_geom_angle
_geom_angle_publ_flag
C6 C1 C2 117.9(3) no
C6 C1 C1A 117.0(3) no
C2 C1 C1A 125.0(3) no
C3 C2 C1 118.8(3) no
C3 C2 C7 116.9(3) no
C1 C2 C7 124.3(3) no
N4 C3 C2 121.5(3) no
N4 C3 H3 119.3 no
C2 C3 H3 119.3 no
C5 N4 C3 121.2(3) no
C5 N4 H4 121(2) no
C3 N4 H4 117(2) no
N4 C5 C6 120.3(3) no
N4 C5 H5 119.8 no
C6 C5 H5 119.8 no
C5 C6 C1 120.2(3) no
C5 C6 H6 119.9 no
C1 C6 H6 119.9 no
O2 C7 O1 127.0(3) no
O2 C7 C2 120.3(3) no
O1 C7 C2 112.6(3) no
C6A C1A C2A 118.2(3) no
C6A C1A C1 116.7(3) no
C2A C1A C1 125.1(3) no
C1A C2A C3A 117.4(3) no
C1A C2A C7A 125.2(3) no
C3A C2A C7A 117.4(3) no
N4A C3A C2A 124.1(3) no
N4A C3A H3A 118.0 no
C2A C3A H3A 118.0 no
C5A N4A C3A 118.2(3) no
N4A C5A C6A 122.4(3) no
N4A C5A H5A 118.8 no
C6A C5A H5A 118.8 no
C5A C6A C1A 119.7(3) no
C5A C6A H6A 120.1 no
C1A C6A H6A 120.1 no
O2A C7A O1A 126.1(3) no
O2A C7A C2A 121.9(3) no
O1A C7A C2A 112.0(3) no
C7A O1A H1A 106(2) no
H31 O3 H32 108(2) no
H41 O4 H42 110(2) no

loop_
_geom_bond_atom_site_label_1
_geom_bond_atom_site_label_2
_geom_bond_site_symmetry_2
_geom_bond_distance
_geom_bond_publ_flag
C1 C6 . 1.397(4) no
C1 C2 . 1.405(4) no
C1 C1A . 1.495(4) no
C2 C3 . 1.373(4) no
C2 C7 . 1.524(4) no
C3 N4 . 1.341(4) no
C3 H3 . .9500 no
N4 C5 . 1.330(4) no
N4 H4 . .880(10) no
C5 C6 . 1.376(4) no
C5 H5 . .9500 no
C6 H6 . .9500 no
C7 O2 . 1.233(4) no
C7 O1 . 1.282(3) no
C1A C6A . 1.400(4) no
C1A C2A . 1.401(4) no
C2A C3A . 1.403(4) no
C2A C7A . 1.506(4) no
C3A N4A . 1.336(4) no
C3A H3A . .9500 no
N4A C5A . 1.331(4) no
C5A C6A . 1.391(4) no
C5A H5A . .9500 no
C6A H6A . .9500 no
C7A O2A . 1.228(3) no
C7A O1A . 1.295(3) no
O1A H1A . .850(10) no
O3 H31 . .850(10) no
O3 H32 . .840(10) no
O4 H41 . .840(10) no
O4 H42 . .840(10) no

loop_
_geom_hbond_atom_site_label_D
_geom_hbond_atom_site_label_H
_geom_hbond_atom_site_label_A
_geom_hbond_site_symmetry_A
_geom_hbond_distance_DH
_geom_hbond_distance_HA
_geom_hbond_distance_DA
_geom_hbond_angle_DHA
_geom_hbond_publ_flag
N4 H4 N4A 1_554 .880(10) 1.780(10) 2.650(4) 172(3) yes
O1A H1A O1 4_656 .850(10) 1.590(10) 2.433(3) 168(3) yes
O3 H32 O4 . .840(10) 2.040(10) 2.875(3) 172(3) yes
O3 H31 O2 4_655 .850(10) 2.010(10) 2.854(3) 174(3) yes
O4 H41 O3 4 .840(10) 2.090(10) 2.916(3) 165(3) yes
O4 H42 O2A 4 .840(10) 2.15(2) 2.942(3) 156(3) yes
C3 H3 O4 . .95 2.58 3.491(4) 161.4 yes
C5A H5A O3 2_545 .95 2.66 3.569(4) 161.4 yes

loop_
_geom_torsion_atom_site_label_1
_geom_torsion_atom_site_label_2
_geom_torsion_atom_site_label_3
_geom_torsion_atom_site_label_4
_geom_torsion
_geom_torsion_publ_flag
C6 C1 C2 C3 -1.4(4) no
C1A C1 C2 C3 -178.0(3) no
C6 C1 C2 C7 175.8(3) no
C1A C1 C2 C7 -.8(4) no
C1 C2 C3 N4 1.1(4) no
C7 C2 C3 N4 -176.3(3) no
C2 C3 N4 C5 -.1(4) no
C3 N4 C5 C6 -.5(4) no
N4 C5 C6 C1 .2(4) no
C2 C1 C6 C5 .8(4) no
C1A C1 C6 C5 177.6(3) no
C3 C2 C7 O2 159.2(3) no
C1 C2 C7 O2 -18.0(4) no
C3 C2 C7 O1 -17.8(4) no
C1 C2 C7 O1 165.0(3) no
C6 C1 C1A C6A -48.4(4) no
C2 C1 C1A C6A 128.2(3) no
C6 C1 C1A C2A 130.7(3) no
C2 C1 C1A C2A -52.7(4) no
C6A C1A C2A C3A -1.6(4) no
C1 C1A C2A C3A 179.3(3) no
C6A C1A C2A C7A 174.9(3) no
C1 C1A C2A C7A -4.2(5) no
C1A C2A C3A N4A 2.2(5) no
C7A C2A C3A N4A -174.6(3) no
C2A C3A N4A C5A -1.0(5) no
C3A N4A C5A C6A -.6(5) no
N4A C5A C6A C1A 1.0(5) no
C2A C1A C6A C5A .1(4) no
C1 C1A C6A C5A 179.3(3) no
C1A C2A C7A O2A -16.5(5) no
C3A C2A C7A O2A 160.0(3) no
C1A C2A C7A O1A 165.4(3) no
C3A C2A C7A O1A -18.1(4) no

loop_
_cod_related_entry_id
_cod_related_entry_database
_cod_related_entry_code
1 ChemSpider 21132735
